data_1100636
loop_
_publ_author_name
'Anfang, S.'
'Gr\"ob, T.'
'Harms, K.'
'Seybert, G.'
'Massa, W.'
'Greiner, A.'
'Dehnicke, K.'

_publ_section_title
;
 Phosphaniminato-Komplexe von Seltenerdelementen. Die Kristallstrukturen
 von [Yb~2~Cp~3~(NPPh~3~)~3~], [YCp(NPPh~3~)(\m-OSiMe~2~NPPh~3~)]~2~ und
 [M(NPPh~3~)~2~(\m-OSiMe~2~NPPh~3~)]~2~ mit M = Y und Sm
;
_journal_coden_ASTM ZAACAB
_journal_issue 11
_journal_name_full
;
 Zeitschrift fuer Anorganische und Allgemeine Chemie
;
_journal_page_first 1853
_journal_page_last 1859
_journal_paper_doi 10.1002/(sici)1521-3749(199911)625:11<1853::aid-zaac1853>3.0.co;2-4
_journal_volume 625
_journal_year 1999
_chemical_formula_sum 'C114 H114 N4 O2 P4 Si2 Y2'
_space_group_IT_number 14
_symmetry_cell_setting monoclinic
_symmetry_space_group_name_Hall '-P 2ybc'
_symmetry_space_group_name_H-M 'P 1 21/c 1'
_cell_angle_alpha 90
_cell_angle_beta 93.196(10)
_cell_angle_gamma 90
_cell_formula_units_Z 2
_cell_length_a 14.6903(11)
_cell_length_b 12.3408(9)
_cell_length_c 27.615(2)
_cod_original_sg_symbol_H-M 'P 21/c'
_cod_database_code 1100636

loop_
_symmetry_equiv_pos_site_id
_symmetry_equiv_pos_as_xyz
1 x,y,z
2 x,1/2-y,1/2+z
3 -x,-y,-z
4 -x,-1/2+y,-1/2-z

loop_
_atom_site_label
_atom_site_type_symbol
_atom_site_fract_x
_atom_site_fract_y
_atom_site_fract_z
Y1 Y 0.37573(3) -0.00092(8) 0.00705(3)
P1 P 0.30687(9) 0.17536(18) 0.11284(8)
N1 N 0.3752(2) 0.0983(5) 0.0861(2)
C1 C 0.2689(4) -0.1356(7) 0.0564(3)
H1 H 0.24230 -0.10280 0.08340
Si1 Si 0.49025(9) 0.07538(18) 0.09910(8)
O1 O 0.51851(18) 0.0274(4) 0.04752(16)
P2 P 0.24760(9) 0.18967(18) -0.07241(8)
N2 N 0.2928(2) 0.1154(5) -0.0327(2)
C2 C 0.3538(4) -0.1903(6) 0.0569(3)
H2 H 0.39300 -0.20340 0.08480
C3 C 0.3703(4) -0.2217(6) 0.0097(3)
H3 H 0.42360 -0.25730 0.00000
C4 C 0.2941(4) -0.1919(7) -0.0215(3)
H4 H 0.28580 -0.20410 -0.05550
C5 C 0.2323(4) -0.1391(7) 0.0097(3)
H5 H 0.17430 -0.11070 -0.00070
C6 C 0.5122(3) -0.0241(7) 0.1480(3)
H6 H 0.50660 0.01140 0.17950
H7 H 0.57390 -0.05340 0.14620
H8 H 0.46770 -0.08310 0.14440
C7 C 0.5550(3) 0.2010(7) 0.1170(3)
H9 H 0.61720 0.18160 0.12830
H10 H 0.52460 0.23780 0.14310
H11 H 0.55690 0.24940 0.08890
C8 C 0.1893(3) 0.1266(7) 0.1081(3)
C9 C 0.1516(4) 0.1134(7) 0.0610(3)
H12 H 0.18820 0.12520 0.03420
C10 C 0.0594(4) 0.0827(7) 0.0529(3)
H13 H 0.03290 0.07290 0.02110
C11 C 0.0090(4) 0.0674(8) 0.0935(4)
H14 H -0.05380 0.04950 0.08880
C12 C 0.0459(4) 0.0771(9) 0.1397(4)
H15 H 0.01020 0.06200 0.16660
C13 C 0.1377(4) 0.1098(7) 0.1472(3)
H16 H 0.16350 0.12010 0.17920
C14 C 0.2955(3) 0.3099(7) 0.0881(3)
C15 C 0.3535(4) 0.3466(7) 0.0529(3)
H17 H 0.39940 0.29970 0.04200
C16 C 0.3448(4) 0.4498(8) 0.0339(3)
H18 H 0.38480 0.47360 0.01020
C17 C 0.2770(4) 0.5192(8) 0.0496(3)
H19 H 0.27150 0.59050 0.03680
C18 C 0.2175(4) 0.4837(9) 0.0839(3)
H20 H 0.17170 0.53070 0.09480
C19 C 0.2260(4) 0.3808(8) 0.1017(3)
H21 H 0.18360 0.35600 0.12400
C20 C 0.3380(4) 0.1917(8) 0.1760(3)
C21 C 0.3673(5) 0.2917(9) 0.1958(4)
H22 H 0.36710 0.35430 0.17580
C22 C 0.3960(6) 0.2994(12) 0.2439(5)
H23 H 0.41630 0.36720 0.25680
C23 C 0.3957(6) 0.2107(15) 0.2730(5)
H24 H 0.41570 0.21700 0.30620
C24 C 0.3669(5) 0.1119(11) 0.2549(4)
H25 H 0.36600 0.05060 0.27570
C25 C 0.3392(4) 0.1020(9) 0.2068(3)
H26 H 0.32080 0.03320 0.19430
C26 C 0.2249(4) 0.1270(8) -0.1306(3)
C27 C 0.2327(4) 0.0164(9) -0.1347(4)
H27 H 0.24830 -0.02540 -0.10660
C28 C 0.2180(4) -0.0360(9) -0.1795(5)
H28 H 0.22370 -0.11250 -0.18170
C29 C 0.1955(6) 0.0237(15) -0.2201(5)
H29 H 0.18540 -0.01120 -0.25060
C30 C 0.1875(7) 0.1350(14) -0.2169(5)
H30 H 0.17200 0.17750 -0.24480
C31 C 0.2026(5) 0.1827(10) -0.1718(4)
H31 H 0.19700 0.25920 -0.16960
C32 C 0.3145(3) 0.3098(7) -0.0854(3)
C33 C 0.2784(4) 0.4094(7) -0.1014(3)
H32 H 0.21430 0.41690 -0.10680
C34 C 0.3343(4) 0.4973(9) -0.1094(3)
H33 H 0.30830 0.56450 -0.11970
C35 C 0.4280(4) 0.4869(9) -0.1025(3)
H34 H 0.46670 0.54640 -0.10880
C36 C 0.4649(4) 0.3888(8) -0.0863(3)
H35 H 0.52910 0.38220 -0.08090
C37 C 0.4098(3) 0.3006(7) -0.0780(3)
H36 H 0.43630 0.23400 -0.06720
C38 C 0.1368(3) 0.2467(7) -0.0583(3)
C39 C 0.0558(3) 0.2032(7) -0.0802(3)
H37 H 0.05740 0.15160 -0.10570
C40 C -0.0292(4) 0.2393(9) -0.0627(4)
H38 H -0.08470 0.21220 -0.07730
C41 C -0.0317(4) 0.3101(9) -0.0264(4)
H39 H -0.08900 0.33060 -0.01500
C42 C 0.0475(4) 0.3546(8) -0.0048(3)
H40 H 0.04570 0.40730 0.02020
C43 C 0.1319(4) 0.3171(7) -0.0221(3)
H41 H 0.18710 0.34370 -0.00710
C44 C 0.3261(8) -0.1875(11) -0.2951(5)
C45 C 0.3541(8) -0.2271(13) -0.2504(5)
H42 H 0.40440 -0.19600 -0.23220
C46 C 0.3094(11) -0.3093(15) -0.2335(5)
H43 H 0.32840 -0.33600 -0.20230
C47 C 0.2345(10) -0.3614(13) -0.2586(8)
H44 H 0.20400 -0.42110 -0.24500
C48 C 0.2088(11) -0.3207(17) -0.3033(7)
H45 H 0.15870 -0.35190 -0.32150
C49 C 0.2544(9) -0.2362(13) -0.3217(6)
H46 H 0.23710 -0.21000 -0.35330
C50 C 0.3704(6) -0.0942(9) -0.3149(4)
H47 H 0.32540 -0.05080 -0.33390
H48 H 0.41800 -0.11840 -0.33600
H49 H 0.39790 -0.05020 -0.28840
C51 C 0.0141(6) 0.4867(9) -0.1839(4)
C52 C 0.0220(6) 0.5829(9) -0.2094(5)
H50 H 0.00570 0.59270 -0.24290
C53 C 0.0557(12) 0.659(2) -0.1797(8)
H51 H 0.06840 0.72470 -0.19570
C54 C 0.0773(12) 0.6624(19) -0.1279(8)
H52 H 0.09760 0.72550 -0.11080
C55 C 0.0656(16) 0.569(2) -0.1075(9)
H53 H 0.07610 0.56060 -0.07350
C56 C 0.0387(10) 0.4851(18) -0.1350(6)
H54 H 0.03620 0.41680 -0.11930
C57 C -0.0032(11) 0.3880(15) -0.2055(10)
H55 H -0.00950 0.33270 -0.18040
H56 H 0.04730 0.36860 -0.22550
H57 H -0.05980 0.39220 -0.22590
O1B* O 0.48149(18) -0.0274(4) -0.04752(16)
Y1B* Y 0.62427(3) 0.00092(8) -0.00705(3)
N1B* N 0.6248(2) -0.0983(5) -0.0861(2)
P1B* P 0.69313(9) -0.17536(18) -0.11284(8)
C8B* C 0.8107(3) -0.1266(7) -0.1081(3)
C9B* C 0.8484(4) -0.1134(7) -0.0610(3)
H12B* H 0.81180 -0.12520 -0.03420
C10B* C 0.9406(4) -0.0827(7) -0.0529(3)
H13B* H 0.96710 -0.07290 -0.02110
C11B* C 0.9910(4) -0.0674(8) -0.0935(4)
H14B* H 1.05380 -0.04950 -0.08880
C12B* C 0.9541(4) -0.0771(9) -0.1397(4)
H15B* H 0.98980 -0.06200 -0.16660
C13B* C 0.8623(4) -0.1098(7) -0.1472(3)
H16B* H 0.83650 -0.12010 -0.17920
C14B* C 0.7045(3) -0.3099(7) -0.0881(3)
C15B* C 0.6465(4) -0.3466(7) -0.0529(3)
H17B* H 0.60060 -0.29970 -0.04200
C16B* C 0.6552(4) -0.4498(8) -0.0339(3)
H18B* H 0.61520 -0.47360 -0.01020
C17B* C 0.7230(4) -0.5192(8) -0.0496(3)
H19B* H 0.72850 -0.59050 -0.03680
C18B* C 0.7825(4) -0.4837(9) -0.0839(3)
H20B* H 0.82830 -0.53070 -0.09480
C19B* C 0.7740(4) -0.3808(8) -0.1017(3)
H21B* H 0.81640 -0.35600 -0.12400
C20B* C 0.6620(4) -0.1917(8) -0.1760(3)
C21B* C 0.6327(5) -0.2917(9) -0.1958(4)
H22B* H 0.63290 -0.35430 -0.17580
C22B* C 0.6040(6) -0.2994(12) -0.2439(5)
H23B* H 0.58370 -0.36720 -0.25680
C23B* C 0.6043(6) -0.2107(15) -0.2730(5)
H24B* H 0.58430 -0.21700 -0.30620
C24B* C 0.6331(5) -0.1119(11) -0.2549(4)
H25B* H 0.63400 -0.05060 -0.27570
C25B* C 0.6608(4) -0.1020(9) -0.2068(3)
H26B* H 0.67920 -0.03320 -0.19430
Si1B* Si 0.50975(9) -0.07538(18) -0.09910(8)
C6B* C 0.4878(3) 0.0241(7) -0.1480(3)
H6B* H 0.49340 -0.01140 -0.17950
H7B* H 0.42610 0.05340 -0.14620
H8B* H 0.53230 0.08310 -0.14440
C7B* C 0.4450(3) -0.2010(7) -0.1170(3)
H9B* H 0.38280 -0.18160 -0.12830
H10B* H 0.47540 -0.23780 -0.14310
H11B* H 0.44310 -0.24940 -0.08890
C1B* C 0.7311(4) 0.1356(7) -0.0564(3)
H1B* H 0.75770 0.10280 -0.08340
C2B* C 0.6462(4) 0.1903(6) -0.0569(3)
N2B* N 0.7072(2) -0.1154(5) 0.0327(2)
P2B* P 0.75240(9) -0.18967(18) 0.07241(8)
C26B* C 0.7751(4) -0.1270(8) 0.1306(3)
C27B* C 0.7673(4) -0.0164(9) 0.1347(4)
H27B* H 0.75170 0.02540 0.10660
C28B* C 0.7820(4) 0.0360(9) 0.1795(5)
H28B* H 0.77630 0.11250 0.18170
C29B* C 0.8045(6) -0.0237(15) 0.2201(5)
H29B* H 0.81460 0.01120 0.25060
C30B* C 0.8125(7) -0.1350(14) 0.2169(5)
H30B* H 0.82800 -0.17750 0.24480
C31B* C 0.7974(5) -0.1827(10) 0.1718(4)
H31B* H 0.80300 -0.25920 0.16960
C32B* C 0.6855(3) -0.3098(7) 0.0854(3)
C33B* C 0.7216(4) -0.4094(7) 0.1014(3)
H32B* H 0.78570 -0.41690 0.10680
C34B* C 0.6657(4) -0.4973(9) 0.1094(3)
H33B* H 0.69170 -0.56450 0.11970
C35B* C 0.5720(4) -0.4869(9) 0.1025(3)
H34B* H 0.53330 -0.54640 0.10880
C36B* C 0.5351(4) -0.3888(8) 0.0863(3)
H35B* H 0.47090 -0.38220 0.08090
C37B* C 0.5902(3) -0.3006(7) 0.0780(3)
H36B* H 0.56370 -0.23400 0.06720
C38B* C 0.8632(3) -0.2467(7) 0.0583(3)
C39B* C 0.9442(3) -0.2032(7) 0.0802(3)
H37B* H 0.94260 -0.15160 0.10570
C40B* C 1.0292(4) -0.2393(9) 0.0627(4)
H38B* H 1.08470 -0.21220 0.07730
C41B* C 1.0317(4) -0.3101(9) 0.0264(4)
H39B* H 1.08900 -0.33060 0.01500
C42B* C 0.9525(4) -0.3546(8) 0.0048(3)
H40B* H 0.95430 -0.40730 -0.02020
C43B* C 0.8681(4) -0.3171(7) 0.0221(3)
H41B* H 0.81290 -0.34370 0.00710
C3B* C 0.6297(4) 0.2217(6) -0.0097(3)
H2B* H 0.60700 0.20340 -0.08480
H3B* H 0.57640 0.25730 0.00000
C4B* C 0.7059(4) 0.1919(7) 0.0215(3)
C5B* C 0.7677(4) 0.1391(7) -0.0097(3)
H4B* H 0.71420 0.20410 0.05550
H5B* H 0.82570 0.11070 0.00070

loop_
_atom_type_symbol
_atom_type_radius_bond
C 0.84
H 0.23
N 0.68
O 0.68
P 1.05
Si 1.20
Y 1.51
